data_2012812
loop_
_publ_author_name
'Karapetyan, Harutyun'
'Tamazyan, Rafael'
'Martirisyan, Ashot'
'Hovhannesyan, Vahagn'
'Gasparyan, Sahak'

_publ_section_title
;
 1-Substituted derivatives of 2-aryl-5-oxopyrrolidine-2-carboxylic acid
;
_journal_issue 7
_journal_name_full 'Acta Crystallographica Section C'
_journal_page_first o399
_journal_page_last o401
_journal_paper_doi 10.1107/S0108270102009241
_journal_volume 58
_journal_year 2002
_chemical_formula_moiety 'C18 H18 N2 O2'
_chemical_formula_sum 'C18 H18 N2 O2'
_chemical_formula_weight 294.34
_chemical_name_systematic
;
1-benzyl-5-oxo-2-phenylpyrrolidine-2-carboxamide
;
_space_group_IT_number 14
_symmetry_cell_setting monoclinic
_symmetry_space_group_name_Hall '-P 2ybc'
_symmetry_space_group_name_H-M 'P 1 21/c 1'
_atom_sites_solution_hydrogens geom
_atom_sites_solution_primary direct
_atom_sites_solution_secondary difmap
_cell_angle_alpha 90
_cell_angle_beta 145.05(3)
_cell_angle_gamma 90
_cell_formula_units_Z 4
_cell_length_a 11.959(2)
_cell_length_b 10.303(2)
_cell_length_c 21.489(4)
_cell_measurement_reflns_used 25
_cell_measurement_temperature 293(2)
_cell_measurement_theta_max 15.9
_cell_measurement_theta_min 14.3
_cell_volume 1516.8(12)
_computing_cell_refinement 'SETANG in CAD-4 Software'
_computing_data_collection 'CAD-4 Software (Enraf-Nonius, 1988)'
_computing_data_reduction 'local program'
_computing_molecular_graphics 'ORTEPII (Johnson, 1976)'
_computing_publication_material SHELXL97
_computing_structure_refinement 'SHELXL97 (Sheldrick, 1997)'
_computing_structure_solution 'SHELXS97 (Sheldrick, 1997)'
_diffrn_ambient_temperature 293(2)
_diffrn_measured_fraction_theta_full 1.00
_diffrn_measured_fraction_theta_max 1.00
_diffrn_measurement_device_type 'Enraf-Nonius CAD-4'
_diffrn_measurement_method \w/2\q
_diffrn_radiation_monochromator graphite
_diffrn_radiation_source 'fine-focus sealed tube'
_diffrn_radiation_type MoK\a
_diffrn_radiation_wavelength 0.71073
_diffrn_reflns_av_R_equivalents 0.025
_diffrn_reflns_av_sigmaI/netI 0.053
_diffrn_reflns_limit_h_max 16
_diffrn_reflns_limit_h_min 0
_diffrn_reflns_limit_k_max 14
_diffrn_reflns_limit_k_min 0
_diffrn_reflns_limit_l_max 17
_diffrn_reflns_limit_l_min -30
_diffrn_reflns_number 4601
_diffrn_reflns_theta_full 30.0
_diffrn_reflns_theta_max 30.0
_diffrn_reflns_theta_min 1.9
_diffrn_standards_decay_% 'variation +-1.0'
_diffrn_standards_interval_time 60
_diffrn_standards_number 3
_exptl_absorpt_coefficient_mu 0.085
_exptl_absorpt_correction_type none
_exptl_crystal_colour colourless
_exptl_crystal_density_diffrn 1.289
_exptl_crystal_density_meas ?
_exptl_crystal_density_method 'not measured'
_exptl_crystal_description prism
_exptl_crystal_F_000 624
_exptl_crystal_size_max 0.25
_exptl_crystal_size_mid 0.15
_exptl_crystal_size_min 0.10
_refine_diff_density_max 0.20
_refine_diff_density_min -0.16
_refine_ls_extinction_coef 0.0150(17)
_refine_ls_extinction_expression Fc^*^=kFc[1+0.001xFc^2^\l^3^/sin(2\q)]^-1/4^
_refine_ls_extinction_method 'SHELXL97 (Sheldrick, 1997)'
_refine_ls_goodness_of_fit_ref 1.009
_refine_ls_hydrogen_treatment refall
_refine_ls_matrix_type full
_refine_ls_number_constraints 0
_refine_ls_number_parameters 272
_refine_ls_number_reflns 4411
_refine_ls_number_restraints 0
_refine_ls_restrained_S_all 1.009
_refine_ls_R_factor_all 0.117
_refine_ls_R_factor_gt 0.048
_refine_ls_shift/su_max <0.001
_refine_ls_shift/su_mean 0.000
_refine_ls_structure_factor_coef Fsqd
_refine_ls_weighting_details 'w = 1/[\s^2^(Fo^2^)+(0.0453P)^2^+0.4186P] where P=(Fo^2^+2Fc^2^)/3'
_refine_ls_weighting_scheme calc
_refine_ls_wR_factor_gt 0.101
_refine_ls_wR_factor_ref 0.121
_reflns_number_gt 2559
_reflns_number_total 4411
_reflns_threshold_expression I>2\s(I)
_cod_data_source_file gg1112.cif
_cod_data_source_block III
_cod_depositor_comments
;
The following automatic conversions were performed:
'_symmetry_cell_setting' value 'Monoclinic' changed to 'monoclinic'
according to '/home/saulius/struct/CIF-dictionaries/cif_core.dic'
dictionary named 'cif_core.dic' version 2.4.1 from 2010-06-29.

Automatic conversion script
Id: cif_fix_enum 1527 2010-12-29 10:47:43Z saulius 

The following automatic conversions were performed:

'_symmetry_cell_setting' value 'Monoclinic' changed to 'monoclinic'
according to /home/saulius/struct/CIF-dictionaries/cif_core.dic
dictionary named 'cif_core.dic' version 2.4.1 from 2010-06-29.

Automatic conversion script
Id: cif_fix_values 1715 2011-07-08 13:25:40Z adriana 

The following automatic conversions were performed:

'_exptl_crystal_density_meas' value 'not measured' was changed to '?'
- the value is perceived as not measured.

Automatic conversion script
Id: cif_fix_values 3008 2015-01-20 13:52:24Z robertas 
;
_cod_original_cell_volume 1516.7(12)
_cod_original_sg_symbol_H-M 'P 21/c'
_cod_database_code 2012812
_cod_database_fobs_code 2012812

loop_
_symmetry_equiv_pos_as_xyz
'x, y, z'
'-x, y+1/2, -z+1/2'
'-x, -y, -z'
'x, -y-1/2, z-1/2'

loop_
_atom_site_label
_atom_site_fract_x
_atom_site_fract_y
_atom_site_fract_z
_atom_site_U_iso_or_equiv
_atom_site_adp_type
_atom_site_calc_flag
_atom_site_refinement_flags
_atom_site_occupancy
_atom_site_disorder_assembly
_atom_site_disorder_group
_atom_site_type_symbol
C1 -0.0371(2) 0.65500(14) 0.68005(11) 0.0357(3) Uani d . 1 . . C
N2 0.08982(17) 0.56065(12) 0.70601(10) 0.0386(3) Uani d . 1 . . N
C3 0.2231(2) 0.50549(16) 0.80483(12) 0.0408(4) Uani d . 1 . . C
C4 0.2324(3) 0.5814(2) 0.86831(15) 0.0549(5) Uani d . 1 . . C
H4B 0.357(4) 0.612(2) 0.935(2) 0.102(8) Uiso d . 1 . . H
H4A 0.197(4) 0.523(2) 0.887(2) 0.097(8) Uiso d . 1 . . H
C5 0.0860(3) 0.68926(18) 0.79491(14) 0.0515(4) Uani d . 1 . . C
H5B 0.006(3) 0.7011(19) 0.7938(16) 0.070(6) Uiso d . 1 . . H
H5A 0.155(3) 0.769(2) 0.8207(18) 0.082(7) Uiso d . 1 . . H
C6 -0.2286(2) 0.58553(15) 0.61218(13) 0.0396(3) Uani d . 1 . . C
O7 -0.26259(17) 0.47483(10) 0.57911(10) 0.0528(3) Uani d . 1 . . O
N8 -0.3505(2) 0.65171(15) 0.59320(14) 0.0508(4) Uani d . 1 . . N
H8B -0.326(3) 0.730(2) 0.6158(15) 0.054(5) Uiso d . 1 . . H
H8A -0.467(3) 0.6151(18) 0.5468(15) 0.056(5) Uiso d . 1 . . H
C9 0.0408(2) 0.50055(17) 0.62371(13) 0.0434(4) Uani d . 1 . . C
H9B -0.083(3) 0.5341(16) 0.5548(14) 0.045(4) Uiso d . 1 . . H
H9A 0.028(2) 0.4055(17) 0.6265(13) 0.046(5) Uiso d . 1 . . H
C10 0.1896(2) 0.52620(15) 0.64126(11) 0.0412(4) Uani d . 1 . . C
C11 0.1923(3) 0.64239(18) 0.61001(14) 0.0509(4) Uani d . 1 . . C
H11 0.101(3) 0.7103(18) 0.5776(14) 0.053(5) Uiso d . 1 . . H
C12 0.3257(3) 0.6624(2) 0.62318(16) 0.0597(5) Uani d . 1 . . C
H12 0.324(3) 0.741(2) 0.5997(16) 0.070(6) Uiso d . 1 . . H
C13 0.4573(3) 0.5671(2) 0.66788(15) 0.0602(5) Uani d . 1 . . C
H13 0.547(3) 0.580(2) 0.6749(18) 0.079(7) Uiso d . 1 . . H
C14 0.4558(3) 0.4515(2) 0.69869(15) 0.0569(5) Uani d . 1 . . C
H14 0.544(3) 0.3792(19) 0.7272(15) 0.062(5) Uiso d . 1 . . H
C15 0.3229(2) 0.43054(18) 0.68562(14) 0.0487(4) Uani d . 1 . . C
H15 0.316(2) 0.3487(18) 0.7048(14) 0.050(5) Uiso d . 1 . . H
C16 -0.0823(2) 0.76929(14) 0.61646(12) 0.0355(3) Uani d . 1 . . C
C17 -0.2595(2) 0.77757(17) 0.50444(13) 0.0447(4) Uani d . 1 . . C
H17 -0.363(3) 0.7138(18) 0.4652(15) 0.057(5) Uiso d . 1 . . H
C18 -0.2962(3) 0.87665(19) 0.44572(17) 0.0581(5) Uani d . 1 . . C
H18 -0.418(3) 0.880(2) 0.3696(19) 0.079(7) Uiso d . 1 . . H
C19 -0.1562(3) 0.96808(19) 0.49780(18) 0.0604(5) Uani d . 1 . . C
H19 -0.186(3) 1.038(2) 0.4551(17) 0.077(6) Uiso d . 1 . . H
C20 0.0197(3) 0.96190(18) 0.60813(19) 0.0591(5) Uani d . 1 . . C
H20 0.122(3) 1.026(2) 0.6472(17) 0.078(6) Uiso d . 1 . . H
C21 0.0576(3) 0.86323(16) 0.66764(15) 0.0486(4) Uani d . 1 . . C
H21 0.182(2) 0.8586(16) 0.7458(14) 0.046(5) Uiso d . 1 . . H
O22 0.31807(18) 0.40861(12) 0.83481(10) 0.0567(3) Uani d . 1 . . O

loop_
_atom_site_aniso_label
_atom_site_aniso_U_11
_atom_site_aniso_U_22
_atom_site_aniso_U_33
_atom_site_aniso_U_12
_atom_site_aniso_U_13
_atom_site_aniso_U_23
C1 0.0360(7) 0.0325(7) 0.0326(7) 0.0002(6) 0.0269(7) -0.0005(6)
N2 0.0336(6) 0.0361(7) 0.0307(6) 0.0033(5) 0.0234(6) 0.0010(5)
C3 0.0307(7) 0.0425(8) 0.0366(7) -0.0023(7) 0.0250(7) 0.0067(7)
C4 0.0472(10) 0.0718(12) 0.0384(9) 0.0024(9) 0.0336(9) 0.0072(9)
C5 0.0593(11) 0.0464(10) 0.0391(9) -0.0028(9) 0.0384(9) -0.0039(8)
C6 0.0453(8) 0.0337(7) 0.0437(8) -0.0009(7) 0.0372(8) 0.0018(6)
O7 0.0538(7) 0.0341(6) 0.0694(8) -0.0068(5) 0.0503(7) -0.0080(5)
N8 0.0534(9) 0.0416(8) 0.0700(10) -0.0106(7) 0.0531(9) -0.0126(7)
C9 0.0352(8) 0.0416(9) 0.0347(8) 0.0015(7) 0.0249(7) -0.0050(7)
C10 0.0336(7) 0.0440(9) 0.0302(7) -0.0010(6) 0.0230(7) -0.0075(6)
C11 0.0529(10) 0.0452(9) 0.0475(10) 0.0034(8) 0.0397(9) -0.0021(8)
C12 0.0644(12) 0.0597(12) 0.0523(11) -0.0098(10) 0.0473(11) -0.0075(10)
C13 0.0470(10) 0.0851(15) 0.0454(10) -0.0071(10) 0.0373(9) -0.0098(10)
C14 0.0433(9) 0.0738(13) 0.0462(10) 0.0095(9) 0.0352(9) -0.0002(9)
C15 0.0425(9) 0.0499(10) 0.0419(9) 0.0060(8) 0.0323(8) 0.0011(8)
C16 0.0356(7) 0.0326(7) 0.0386(8) 0.0013(6) 0.0305(7) 0.0004(6)
C17 0.0415(9) 0.0466(9) 0.0382(8) -0.0015(7) 0.0311(8) 0.0014(7)
C18 0.0585(11) 0.0633(12) 0.0482(10) 0.0120(10) 0.0428(10) 0.0167(9)
C19 0.0763(14) 0.0512(11) 0.0800(14) 0.0156(10) 0.0694(13) 0.0216(10)
C20 0.0634(12) 0.0448(10) 0.0855(14) -0.0044(9) 0.0643(13) 0.0029(10)
C21 0.0376(9) 0.0440(9) 0.0514(10) -0.0019(7) 0.0339(9) 0.0002(8)
O22 0.0497(7) 0.0534(7) 0.0586(7) 0.0163(6) 0.0427(7) 0.0226(6)

loop_
_atom_type_symbol
_atom_type_description
_atom_type_scat_dispersion_real
_atom_type_scat_dispersion_imag
_atom_type_scat_source
C C 0.0033 0.0016 'International Tables Vol C Tables 4.2.6.8 and 6.1.1.4'
H H 0.0000 0.0000 'International Tables Vol C Tables 4.2.6.8 and 6.1.1.4'
N N 0.0061 0.0033 'International Tables Vol C Tables 4.2.6.8 and 6.1.1.4'
O O 0.0106 0.0060 'International Tables Vol C Tables 4.2.6.8 and 6.1.1.4'

loop_
_geom_angle_atom_site_label_1
_geom_angle_atom_site_label_2
_geom_angle_atom_site_label_3
_geom_angle
_geom_angle_publ_flag
N2 C1 C16 110.27(12) n
N2 C1 C6 108.67(12) n
C16 C1 C6 110.31(12) n
N2 C1 C5 101.95(13) n
C16 C1 C5 115.11(13) n
C6 C1 C5 110.11(14) n
C3 N2 C9 120.52(13) n
C3 N2 C1 113.24(13) n
C9 N2 C1 123.50(12) n
O22 C3 N2 124.06(16) n
O22 C3 C4 127.05(15) n
N2 C3 C4 108.89(14) n
C3 C4 C5 106.12(14) n
C3 C4 H4B 114.4(16) n
C5 C4 H4B 112.4(17) n
C3 C4 H4A 108.1(14) n
C5 C4 H4A 111.1(15) n
H4B C4 H4A 105(2) n
C4 C5 C1 105.68(15) n
C4 C5 H5B 114.0(12) n
C1 C5 H5B 111.5(13) n
C4 C5 H5A 108.6(14) n
C1 C5 H5A 111.0(13) n
H5B C5 H5A 106.1(18) n
O7 C6 N8 122.60(15) n
O7 C6 C1 120.51(14) n
N8 C6 C1 116.89(14) n
C6 N8 H8B 121.7(12) n
C6 N8 H8A 115.8(12) n
H8B N8 H8A 121.7(17) n
N2 C9 C10 113.60(13) n
N2 C9 H9B 107.3(10) n
C10 C9 H9B 109.6(10) n
N2 C9 H9A 105.5(10) n
C10 C9 H9A 111.3(9) n
H9B C9 H9A 109.1(14) n
C11 C10 C15 118.40(16) n
C11 C10 C9 121.41(15) n
C15 C10 C9 120.13(16) n
C10 C11 C12 120.58(18) n
C10 C11 H11 121.3(11) n
C12 C11 H11 118.1(11) n
C13 C12 C11 120.2(2) n
C13 C12 H12 119.7(13) n
C11 C12 H12 120.0(13) n
C14 C13 C12 119.89(19) n
C14 C13 H13 120.0(13) n
C12 C13 H13 120.1(14) n
C13 C14 C15 120.29(18) n
C13 C14 H14 121.8(11) n
C15 C14 H14 117.9(11) n
C14 C15 C10 120.61(19) n
C14 C15 H15 122.1(10) n
C10 C15 H15 117.2(10) n
C17 C16 C21 117.75(15) n
C17 C16 C1 121.07(14) n
C21 C16 C1 121.02(15) n
C18 C17 C16 121.21(17) n
C18 C17 H17 118.4(11) n
C16 C17 H17 120.4(11) n
C19 C18 C17 120.05(19) n
C19 C18 H18 120.6(14) n
C17 C18 H18 119.4(14) n
C18 C19 C20 119.83(18) n
C18 C19 H19 118.8(13) n
C20 C19 H19 121.4(13) n
C19 C20 C21 120.54(18) n
C19 C20 H20 121.4(12) n
C21 C20 H20 118.1(13) n
C20 C21 C16 120.62(18) n
C20 C21 H21 120.7(10) n
C16 C21 H21 118.7(10) n

loop_
_geom_bond_atom_site_label_1
_geom_bond_atom_site_label_2
_geom_bond_site_symmetry_2
_geom_bond_distance
_geom_bond_publ_flag
C1 N2 . 1.4740(19) n
C1 C16 . 1.528(2) n
C1 C6 . 1.552(2) n
C1 C5 . 1.558(2) n
N2 C3 . 1.351(2) n
N2 C9 . 1.468(2) n
C3 O22 . 1.2255(19) n
C3 C4 . 1.495(3) n
C4 C5 . 1.504(3) n
C4 H4B . 0.94(3) n
C4 H4A . 0.99(3) n
C5 H5B . 0.94(2) n
C5 H5A . 0.96(2) n
C6 O7 . 1.2237(18) n
C6 N8 . 1.335(2) n
N8 H8B . 0.86(2) n
N8 H8A . 0.89(2) n
C9 C10 . 1.509(2) n
C9 H9B . 0.953(17) n
C9 H9A . 1.002(17) n
C10 C11 . 1.386(2) n
C10 C15 . 1.389(2) n
C11 C12 . 1.388(3) n
C11 H11 . 0.957(18) n
C12 C13 . 1.373(3) n
C12 H12 . 0.94(2) n
C13 C14 . 1.370(3) n
C13 H13 . 0.97(2) n
C14 C15 . 1.386(3) n
C14 H14 . 0.989(19) n
C15 H15 . 0.972(18) n
C16 C17 . 1.389(2) n
C16 C21 . 1.389(2) n
C17 C18 . 1.385(2) n
C17 H17 . 0.979(19) n
C18 C19 . 1.368(3) n
C18 H18 . 0.94(2) n
C19 C20 . 1.369(3) n
C19 H19 . 0.98(2) n
C20 C21 . 1.387(3) n
C20 H20 . 0.98(2) n
C21 H21 . 0.969(17) n

loop_
_geom_hbond_atom_site_label_D
_geom_hbond_atom_site_label_H
_geom_hbond_atom_site_label_A
_geom_hbond_site_symmetry_D
_geom_hbond_site_symmetry_H
_geom_hbond_site_symmetry_A
_geom_hbond_distance_DH
_geom_hbond_distance_HA
_geom_hbond_distance_DA
_geom_hbond_angle_DHA
_geom_hbond_publ_flag
N8 H8A O7 1_555 1_555 3_466 0.89(2) 2.07(2) 2.955(2) 169(2) yes
N8 H8B O22 1_555 1_555 2_556 0.86(2) 2.08(2) 2.927(2) 165(2) yes
C5 H5A O7 1_555 1_555 2_556 0.96(3) 2.50(2) 3.329(2) 145(4) yes

loop_
_geom_torsion_atom_site_label_1
_geom_torsion_atom_site_label_2
_geom_torsion_atom_site_label_3
_geom_torsion_atom_site_label_4
_geom_torsion
_geom_torsion_publ_flag
C16 C1 N2 C3 143.19(13) n
C6 C1 N2 C3 -95.79(15) n
C5 C1 N2 C3 20.47(17) n
C16 C1 N2 C9 -55.53(18) n
C6 C1 N2 C9 65.48(18) n
C5 C1 N2 C9 -178.25(15) n
C9 N2 C3 O22 4.0(2) n
C1 N2 C3 O22 165.94(14) n
C9 N2 C3 C4 -175.78(15) n
C1 N2 C3 C4 -13.89(18) n
O22 C3 C4 C5 -179.26(17) n
N2 C3 C4 C5 0.6(2) n
C3 C4 C5 C1 11.7(2) n
N2 C1 C5 C4 -18.57(19) n
C16 C1 C5 C4 -137.92(16) n
C6 C1 C5 C4 96.64(18) n
N2 C1 C6 O7 -7.89(19) n
C16 C1 C6 O7 113.10(16) n
C5 C1 C6 O7 -118.77(16) n
N2 C1 C6 N8 171.58(13) n
C16 C1 C6 N8 -67.43(17) n
C5 C1 C6 N8 60.70(18) n
C3 N2 C9 C10 -78.84(19) n
C1 N2 C9 C10 121.18(16) n
N2 C9 C10 C11 -80.13(19) n
N2 C9 C10 C15 102.47(17) n
C15 C10 C11 C12 -0.2(2) n
C9 C10 C11 C12 -177.63(15) n
C10 C11 C12 C13 -0.3(3) n
C11 C12 C13 C14 0.6(3) n
C12 C13 C14 C15 -0.4(3) n
C13 C14 C15 C10 0.0(3) n
C11 C10 C15 C14 0.3(2) n
C9 C10 C15 C14 177.81(15) n
N2 C1 C16 C17 100.93(16) n
C6 C1 C16 C17 -19.10(19) n
C5 C1 C16 C17 -144.44(16) n
N2 C1 C16 C21 -74.30(18) n
C6 C1 C16 C21 165.66(14) n
C5 C1 C16 C21 40.3(2) n
C21 C16 C17 C18 -0.5(2) n
C1 C16 C17 C18 -175.90(15) n
C16 C17 C18 C19 0.6(3) n
C17 C18 C19 C20 -0.5(3) n
C18 C19 C20 C21 0.3(3) n
C19 C20 C21 C16 -0.3(3) n
C17 C16 C21 C20 0.4(2) n
C1 C16 C21 C20 175.76(15) n

loop_
_cod_related_entry_id
_cod_related_entry_database
_cod_related_entry_code
1 ChemSpider 21134821
